data_2003703
loop_
_publ_author_name
'Carmalt, C. J.'
'Clegg, W.'
'Elsegood, M. R. J.'
'Kneisel, B. O.'
'Norman, N. C.'

_publ_section_title
;
 Two Anionic Indium(III)--Thiocyanate Complexes with Potassium-Centred
 Complex Cations
;
_journal_issue 7
_journal_name_full 'Acta Crystallographica Section C'
_journal_page_first 1254
_journal_page_last 1258
_journal_paper_doi 10.1107/S0108270195000527
_journal_volume 51
_journal_year 1995
_chemical_formula_sum 'C36 H44 In K N8 O6 S4'
_chemical_formula_weight 966.95
_chemical_name_systematic
;
 ?
;
_space_group_IT_number 2
_symmetry_cell_setting triclinic
_symmetry_space_group_name_Hall '-P 1'
_symmetry_space_group_name_H-M 'P -1'
_audit_creation_method SHELXL
_cell_angle_alpha 87.25(3)
_cell_angle_beta 72.33(2)
_cell_angle_gamma 89.05(2)
_cell_formula_units_Z 1
_cell_length_a 8.941(2)
_cell_length_b 9.682(2)
_cell_length_c 13.113(3)
_cell_measurement_reflns_used 30
_cell_measurement_temperature 160(2)
_cell_measurement_theta_max 12.48
_cell_measurement_theta_min 11.00
_cell_volume 1080.3(4)
_computing_cell_refinement DIF4
_computing_data_collection 'DIF4 (Stoe & Cie, 1988)'
_computing_data_reduction 'local programs'
_computing_molecular_graphics SHELXTL/PC
_computing_publication_material 'SHELXL93 and local programs'
_computing_structure_refinement 'SHELXL93 (Sheldrick, 1993)'
_computing_structure_solution 'SHELXTL/PC (Sheldrick, 1990)'
_diffrn_ambient_temperature 160(2)
_diffrn_measurement_device Stoe-Siemens
_diffrn_measurement_method \w/\q
_diffrn_radiation_monochromator graphite
_diffrn_radiation_source 'fine-focus sealed tube'
_diffrn_radiation_type MoK\a
_diffrn_radiation_wavelength 0.71073
_diffrn_reflns_av_R_equivalents 0.0215
_diffrn_reflns_av_sigmaI/netI 0.0264
_diffrn_reflns_limit_h_max 10
_diffrn_reflns_limit_h_min -10
_diffrn_reflns_limit_k_max 11
_diffrn_reflns_limit_k_min -11
_diffrn_reflns_limit_l_max 15
_diffrn_reflns_limit_l_min -14
_diffrn_reflns_number 5356
_diffrn_reflns_theta_max 24.99
_diffrn_reflns_theta_min 2.61
_diffrn_standards_decay_% 2
_diffrn_standards_interval_time 60
_diffrn_standards_number 5
_exptl_absorpt_coefficient_mu 0.889
_exptl_absorpt_correction_T_max 0.699
_exptl_absorpt_correction_T_min 0.650
_exptl_absorpt_correction_type empirical
_exptl_crystal_colour colourless
_exptl_crystal_density_diffrn 1.486
_exptl_crystal_description block
_exptl_crystal_F_000 496
_exptl_crystal_size_max 0.36
_exptl_crystal_size_mid 0.36
_exptl_crystal_size_min 0.31
_refine_diff_density_max .254
_refine_diff_density_min -.597
_refine_ls_extinction_method none
_refine_ls_goodness_of_fit_all 1.060
_refine_ls_goodness_of_fit_obs 1.071
_refine_ls_matrix_type full
_refine_ls_number_parameters 256
_refine_ls_number_reflns 3789
_refine_ls_number_restraints 0
_refine_ls_restrained_S_all 1.339
_refine_ls_restrained_S_obs 1.071
_refine_ls_R_factor_all 0.0285
_refine_ls_R_factor_obs 0.0207
_refine_ls_shift/esd_max -0.001
_refine_ls_shift/esd_mean 0.000
_refine_ls_structure_factor_coef Fsqd
_refine_ls_weighting_scheme
;
calc w = 1/[\s^2^(F~o~^2^) + (0.0267P)^2^ + 0.3311P]
where P = (F~o~^2^ + 2F~c~^2^)/3
;
_refine_ls_wR_factor_all 0.0674
_refine_ls_wR_factor_obs 0.0508
_reflns_number_observed 3391
_reflns_number_total 3797
_reflns_observed_criterion >2sigma(I)
_cod_data_source_file mu1159.cif
_cod_data_source_block 7
_cod_database_code 2003703

loop_
_symmetry_equiv_pos_as_xyz
'x, y, z'
'-x, -y, -z'

loop_
_atom_site_aniso_label
_atom_site_aniso_U_11
_atom_site_aniso_U_12
_atom_site_aniso_U_13
_atom_site_aniso_U_22
_atom_site_aniso_U_23
_atom_site_aniso_U_33
In 0.01905(10) -0.00107(6) -0.00604(7) 0.01551(10) -0.00434(7) 0.02046(10)
N1 0.0323(9) -0.0041(7) -0.0085(7) 0.0309(9) -0.0031(7) 0.0234(9)
C1 0.0190(9) -0.0005(7) -0.0028(7) 0.0247(9) -0.0027(8) 0.0251(10)
S1 0.0307(3) -0.0008(2) -0.0115(2) 0.0480(3) -0.0129(2) 0.0268(3)
N2 0.0276(8) -0.0024(7) -0.0091(7) 0.0187(8) -0.0032(7) 0.0371(10)
C2 0.0190(9) 0.0037(7) -0.0028(7) 0.0217(10) -0.0009(7) 0.0208(9)
S2 0.0303(3) -0.0027(2) -0.0128(2) 0.0237(3) -0.0114(2) 0.0425(3)
N3 0.0224(8) 0.0006(6) -0.0083(6) 0.0212(8) -0.0066(6) 0.0251(8)
C3 0.0250(10) -0.0019(7) -0.0088(9) 0.0218(10) 0.0003(8) 0.0428(12)
C4 0.0284(10) 0.0032(8) -0.0134(9) 0.0250(10) -0.0030(9) 0.0505(13)
C5 0.0223(9) 0.0037(8) -0.0078(8) 0.0347(11) -0.0122(9) 0.0353(11)
C6 0.0260(10) -0.0038(8) -0.0034(8) 0.0340(11) -0.0054(8) 0.0247(10)
C7 0.0277(10) -0.0009(7) -0.0054(8) 0.0238(9) -0.0031(7) 0.0213(9)
N4 0.0533(14) -0.0162(12) -0.0071(12) 0.067(2) -0.0069(13) 0.060(2)
C8 0.066(2) 0.0002(12) -0.0253(14) 0.0354(13) -0.0054(11) 0.056(2)
C9 0.0433(14) 0.0109(13) -0.0124(12) 0.069(2) -0.0212(14) 0.050(2)
C10 0.0453(15) -0.0218(14) -0.0090(13) 0.082(2) -0.011(2) 0.054(2)
C11 0.064(2) -0.0039(13) -0.0245(13) 0.0490(15) -0.0135(12) 0.048(2)
C12 0.0484(15) 0.0055(13) -0.0104(12) 0.071(2) -0.0183(13) 0.0437(15)
K 0.0291(3) -0.0046(2) 0.0031(2) 0.0244(3) -0.0082(2) 0.0288(3)
O1 0.0266(7) -0.0008(6) -0.0007(6) 0.0309(8) -0.0089(6) 0.0314(8)
C13 0.0282(11) -0.0011(9) 0.0034(9) 0.0408(12) -0.0134(10) 0.0328(12)
C14 0.0353(11) -0.0047(9) 0.0038(8) 0.0404(12) -0.0047(9) 0.0221(10)
O2 0.0322(7) -0.0046(6) 0.0004(6) 0.0272(7) -0.0025(6) 0.0233(7)
C15 0.0349(11) -0.0084(9) -0.0003(9) 0.0282(11) 0.0015(9) 0.0368(12)
C16 0.0292(11) -0.0091(8) -0.0047(9) 0.0306(11) -0.0057(9) 0.0415(13)
O3 0.0277(7) -0.0049(6) -0.0058(6) 0.0294(7) -0.0089(6) 0.0331(8)
C17 0.0363(11) -0.0041(9) -0.0058(10) 0.0326(11) -0.0192(10) 0.0399(13)
C18 0.0334(11) 0.0005(9) -0.0033(9) 0.0294(11) -0.0167(9) 0.0381(12)

loop_
_atom_site_label
_atom_site_occupancy
_atom_site_fract_x
_atom_site_fract_y
_atom_site_fract_z
_atom_site_U_iso_or_equiv
_atom_site_thermal_displace_type
_atom_site_calc_flag
_atom_site_refinement_flags
_atom_site_type_symbol
In 1 0 0 0 0.01819(6) Uani d S In
N1 1 0.0044(2) 0.0034(2) 0.16611(13) 0.0288(4) Uani d . N
C1 1 0.0342(2) 0.0337(2) 0.2422(2) 0.0237(4) Uani d . C
S1 1 0.07322(6) 0.07167(6) 0.35059(4) 0.03416(13) Uani d . S
N2 1 0.0723(2) 0.2156(2) -0.02246(14) 0.0279(4) Uani d . N
C2 1 0.1297(2) 0.3132(2) -0.00205(14) 0.0212(4) Uani d . C
S2 1 0.21006(6) 0.45002(5) 0.02391(4) 0.03139(12) Uani d . S
N3 1 0.2550(2) -0.0657(2) -0.04980(13) 0.0224(3) Uani d . N
C3 1 0.2946(2) -0.1890(2) -0.0145(2) 0.0302(4) Uani d . C
H3 1 0.2143(2) -0.2466(2) 0.0308(2) 0.036 Uiso calc R H
C4 1 0.4483(2) -0.2353(2) -0.0418(2) 0.0343(5) Uani d . C
H4 1 0.4730(2) -0.3232(2) -0.0157(2) 0.041 Uiso calc R H
C5 1 0.5649(2) -0.1520(2) -0.1074(2) 0.0307(4) Uani d . C
H5 1 0.6713(2) -0.1817(2) -0.1274(2) 0.037 Uiso calc R H
C6 1 0.5252(2) -0.0247(2) -0.1439(2) 0.0290(4) Uani d . C
H6 1 0.6038(2) 0.0343(2) -0.1893(2) 0.035 Uiso calc R H
C7 1 0.3695(2) 0.0156(2) -0.11340(15) 0.0246(4) Uani d . C
H7 1 0.3425(2) 0.1035(2) -0.13815(15) 0.030 Uiso calc R H
N4 1 0.4409(3) 0.6839(3) 0.2753(2) 0.0620(6) Uani d . N
C8 1 0.3308(3) 0.7371(3) 0.3563(2) 0.0508(6) Uani d . C
H8 1 0.3510(3) 0.8240(3) 0.3802(2) 0.061 Uiso calc R H
C9 1 0.1908(3) 0.6748(3) 0.4071(2) 0.0542(7) Uani d . C
H9 1 0.1162(3) 0.7161(3) 0.4655(2) 0.065 Uiso calc R H
C10 1 0.1609(3) 0.5507(3) 0.3713(2) 0.0612(8) Uani d . C
H10 1 0.0640(3) 0.5046(3) 0.4042(2) 0.073 Uiso calc R H
C11 1 0.2716(3) 0.4941(3) 0.2881(2) 0.0516(6) Uani d . C
H11 1 0.2537(3) 0.4078(3) 0.2624(2) 0.062 Uiso calc R H
C12 1 0.4073(3) 0.5632(3) 0.2429(2) 0.0546(7) Uani d . C
H12 1 0.4834(3) 0.5234(3) 0.1844(2) 0.065 Uiso calc R H
K 1 0.5000 0.5000 0.5000 0.02977(14) Uani d S K
O1 1 0.3375(2) 0.65825(15) 0.67191(12) 0.0312(3) Uani d . O
C13 1 0.1789(2) 0.6178(2) 0.7264(2) 0.0363(5) Uani d . C
H13A 1 0.1096(2) 0.6493(2) 0.6836(2) 0.054 Uiso calc R H
H13B 1 0.1422(2) 0.6607(2) 0.7968(2) 0.054 Uiso calc R H
C14 1 0.1729(3) 0.4643(2) 0.7417(2) 0.0352(5) Uani d . C
H14A 1 0.2453(3) 0.4327(2) 0.7821(2) 0.053 Uiso calc R H
H14B 1 0.0653(3) 0.4349(2) 0.7833(2) 0.053 Uiso calc R H
O2 1 0.2173(2) 0.40402(14) 0.63920(11) 0.0294(3) Uani d . O
C15 1 0.2043(3) 0.2573(2) 0.6513(2) 0.0357(5) Uani d . C
H15A 1 0.0942(3) 0.2308(2) 0.6892(2) 0.054 Uiso calc R H
H15B 1 0.2711(3) 0.2205(2) 0.6943(2) 0.054 Uiso calc R H
C16 1 0.2556(2) 0.1977(2) 0.5424(2) 0.0349(5) Uani d . C
H16A 1 0.2337(2) 0.0973(2) 0.5488(2) 0.052 Uiso calc R H
H16B 1 0.1970(2) 0.2424(2) 0.4967(2) 0.052 Uiso calc R H
O3 1 0.4198(2) 0.22124(15) 0.49545(12) 0.0305(3) Uani d . O
C17 1 0.4771(3) 0.1617(2) 0.3937(2) 0.0369(5) Uani d . C
H17A 1 0.4179(3) 0.1988(2) 0.3456(2) 0.055 Uiso calc R H
H17B 1 0.4631(3) 0.0601(2) 0.4018(2) 0.055 Uiso calc R H
C18 1 0.6478(2) 0.1960(2) 0.3466(2) 0.0348(5) Uani d . C
H18A 1 0.7060(2) 0.1639(2) 0.3966(2) 0.052 Uiso calc R H
H18B 1 0.6921(2) 0.1492(2) 0.2784(2) 0.052 Uiso calc R H

loop_
_atom_type_symbol
_atom_type_description
_atom_type_scat_source
_atom_type_scat_dispersion_real
_atom_type_scat_dispersion_imag
C C 'International Tables Vol C Tables 4.2.6.8 and 6.1.1.4' .0033 .0016
H H 'International Tables Vol C Tables 4.2.6.8 and 6.1.1.4' .0000 .0000
N N 'International Tables Vol C Tables 4.2.6.8 and 6.1.1.4' .0061 .0033
O O 'International Tables Vol C Tables 4.2.6.8 and 6.1.1.4' .0106 .0060
S S 'International Tables Vol C Tables 4.2.6.8 and 6.1.1.4' .1246 .1234
K K 'International Tables Vol C Tables 4.2.6.8 and 6.1.1.4' .2009 .2494
In In 'International Tables Vol C Tables 4.2.6.8 and 6.1.1.4' -.7276 1.3

loop_
_geom_angle_atom_site_label_1
_geom_angle_atom_site_label_2
_geom_angle_atom_site_label_3
_geom_angle_site_symmetry_1
_geom_angle_site_symmetry_3
_geom_angle
_geom_angle_publ_flag
N2 In N2 2 . 180.0 ?
N2 In N1 2 2 88.85(7) ?
N2 In N1 . 2 91.15(7) ?
N2 In N1 2 . 91.15(7) ?
N2 In N1 . . 88.85(7) yes
N1 In N1 2 . 180.0 ?
N2 In N3 2 2 89.73(6) ?
N2 In N3 . 2 90.27(6) ?
N1 In N3 2 2 89.09(6) ?
N1 In N3 . 2 90.91(6) ?
N2 In N3 2 . 90.27(6) ?
N2 In N3 . . 89.73(6) yes
N1 In N3 2 . 90.91(6) ?
N1 In N3 . . 89.09(6) yes
N3 In N3 2 . 180.0 ?
C1 N1 In . . 161.7(2) yes
N1 C1 S1 . . 178.2(2) yes
C2 N2 In . . 154.0(2) yes
N2 C2 S2 . . 178.9(2) yes
C3 N3 C7 . . 118.5(2) ?
C3 N3 In . . 119.38(13) ?
C7 N3 In . . 122.12(13) ?
N3 C3 C4 . . 122.3(2) ?
C5 C4 C3 . . 119.0(2) ?
C4 C5 C6 . . 119.1(2) ?
C5 C6 C7 . . 119.1(2) ?
N3 C7 C6 . . 122.1(2) ?
C8 N4 C12 . . 116.3(2) ?
N4 C8 C9 . . 124.0(3) ?
C8 C9 C10 . . 118.0(3) ?
C11 C10 C9 . . 119.2(3) ?
C12 C11 C10 . . 118.7(3) ?
N4 C12 C11 . . 123.9(3) ?
O2 K O2 . 2_666 180.0 ?
O2 K O1 . . 60.48(4) ?
O2 K O1 2_666 . 119.52(4) ?
O2 K O1 . 2_666 119.52(4) ?
O2 K O1 2_666 2_666 60.48(4) ?
O1 K O1 . 2_666 180.0 ?
O2 K O3 . . 61.27(5) ?
O2 K O3 2_666 . 118.73(5) ?
O1 K O3 . . 120.11(5) ?
O1 K O3 2_666 . 59.89(5) ?
O2 K O3 . 2_666 118.73(5) ?
O2 K O3 2_666 2_666 61.27(5) ?
O1 K O3 . 2_666 59.89(5) ?
O1 K O3 2_666 2_666 120.10(5) ?
O3 K O3 . 2_666 180.0 ?
O2 K C8 . 2_666 84.52(6) ?
O2 K C8 2_666 2_666 95.48(6) ?
O1 K C8 . 2_666 97.49(6) ?
O1 K C8 2_666 2_666 82.51(6) ?
O3 K C8 . 2_666 64.26(6) ?
O3 K C8 2_666 2_666 115.74(6) ?
C18 O1 C13 2_666 . 111.9(2) ?
C18 O1 K 2_666 . 115.72(12) ?
C13 O1 K . . 116.23(11) ?
O1 C13 C14 . . 108.7(2) ?
O2 C14 C13 . . 109.3(2) ?
C15 O2 C14 . . 110.5(2) ?
C15 O2 K . . 114.63(11) ?
C14 O2 K . . 114.32(12) ?
O2 C15 C16 . . 108.9(2) ?
O3 C16 C15 . . 108.8(2) ?
C17 O3 C16 . . 111.5(2) ?
C17 O3 K . . 115.28(12) ?
C16 O3 K . . 112.13(12) ?
O3 C17 C18 . . 108.7(2) ?
O1 C18 C17 2_666 . 108.4(2) ?

loop_
_geom_bond_atom_site_label_1
_geom_bond_atom_site_label_2
_geom_bond_site_symmetry_2
_geom_bond_distance
_geom_bond_publ_flag
In N2 2 2.175(2) yes
In N2 . 2.175(2) ?
In N1 2 2.192(2) yes
In N1 . 2.192(2) ?
In N3 2 2.262(2) yes
In N3 . 2.262(2) ?
N1 C1 . 1.160(3) yes
C1 S1 . 1.622(2) yes
N2 C2 . 1.163(2) yes
C2 S2 . 1.615(2) yes
N3 C3 . 1.340(3) ?
N3 C7 . 1.345(3) ?
C3 C4 . 1.384(3) ?
C4 C5 . 1.376(3) ?
C5 C6 . 1.380(3) ?
C6 C7 . 1.381(3) ?
N4 C8 . 1.328(4) ?
N4 C12 . 1.331(4) ?
C8 C9 . 1.362(4) ?
C9 C10 . 1.370(4) ?
C10 C11 . 1.362(4) ?
C11 C12 . 1.351(4) ?
K O2 . 2.775(2) yes
K O2 2_666 2.775(2) ?
K O1 . 2.795(2) yes
K O1 2_666 2.795(2) ?
K O3 . 2.8120(15) yes
K O3 2_666 2.8120(15) ?
K C8 2_666 3.509(3) ?
O1 C18 2_666 1.422(3) ?
O1 C13 . 1.432(2) ?
C13 C14 . 1.490(3) ?
C14 O2 . 1.431(2) ?
O2 C15 . 1.425(3) ?
C15 C16 . 1.501(3) ?
C16 O3 . 1.427(2) ?
O3 C17 . 1.423(3) ?
C17 C18 . 1.498(3) ?
C18 O1 2_666 1.422(3) ?
